data_1530177
loop_
_publ_author_name
'Klevtsova, R.F.'
'Ivannikova, N.V.'
'Klevtsov, P.V.'

_publ_section_title
;
 Crystal structure and polymorphism of potassium-zinc tungstate K4 Zn (W
 O4)3
;
_journal_name_full Kristallografiya
_journal_page_first 257
_journal_page_last 264
_journal_volume 24
_journal_year 1979
_chemical_formula_sum 'K4 O12 W3 Zn'
_chemical_name_systematic 'K4 Zn (W O4)3'
_space_group_IT_number 2
_symmetry_space_group_name_Hall '-P 1'
_symmetry_space_group_name_H-M 'P -1'
_cell_angle_alpha 105.55
_cell_angle_beta 106.16
_cell_angle_gamma 94.13
_cell_formula_units_Z 2
_cell_length_a 9.957
_cell_length_b 9.891
_cell_length_c 7.807
_cell_volume 702.470
_citation_journal_id_ASTM KRISAJ
_cod_data_source_file Klevtsova_KRISAJ_1979_413.cif
_cod_data_source_block K4O12W3Zn1
_cod_original_cell_volume 702.47
_cod_original_formula_sum 'K4 O12 W3 Zn1'
_cod_database_code 1530177

loop_
_symmetry_equiv_pos_as_xyz
x,y,z
-x,-y,-z

loop_
_atom_site_label
_atom_site_type_symbol
_atom_site_fract_x
_atom_site_fract_y
_atom_site_fract_z
_atom_site_occupancy
_atom_site_U_iso_or_equiv
K1 K+1 0.4334 0.1137 0.3574 1 0.0
K3 K+1 0 0 0 1 0.0
O12 O-2 0.784 0.094 0.792 1 0.0
W2 W+6 0.3611 0.1825 0.8778 1 0.0
O6 O-2 0.216 0.052 0.833 1 0.0
W3 W+6 0.8186 0.2654 0.7684 1 0.0
O4 O-2 0.084 0.477 0.209 1 0.0
O11 O-2 -0.001 0.275 0.764 1 0.0
K5 K+1 0.5252 0.4742 0.7478 1 0.0
O2 O-2 0.156 0.491 0.61 1 0.0
Zn1 Zn+2 0.1339 0.4437 0.8361 1 0.0
O5 O-2 0.488 0.202 0.099 1 0.0
O9 O-2 0.781 0.376 0.967 1 0.0
K2 K+1 0.7624 0.223 0.2161 1 0.0
O1 O-2 0.327 0.37 0.393 1 0.0
O8 O-2 0.314 0.355 0.877 1 0.0
W1 W+6 0.1537 0.39 0.3852 1 0.0
O3 O-2 0.047 0.223 0.318 1 0.0
O10 O-2 0.703 0.27 0.559 1 0.0
O7 O-2 0.441 0.13 0.701 1 0.0
K4 K+1 0 0 0.5 1 0.0
